data_4115965
loop_
_publ_author_name
'J\"org Eppinger'
'Michael Spiegler'
'Wolfgang Hieringer'
'Wolfgang A. Herrmann'
'Reiner Anwander'

_publ_contact_author_address
;
       Anorganisch-chemisches Institut der
       Technischen Universit\"at M\"unchen
       Lichtenbergstrasse 4
       D-85747 Garching bei M\"unchen
;
_publ_contact_author_email reiner.anwander@ch.tum.de
_publ_contact_author_fax '089 289 13473'
_publ_contact_author_name
;
 Reiner Anwander
;
_publ_contact_author_phone '089 289 14378'
_publ_section_title
;
 C2-Symmetric ansa-Lanthanidocene Complexes. Synthesis via Silylamine
 Elimination and \b-SiH Agostic Rigidity
;
_journal_name_full 'Journal of the American Chemical Society'
_journal_page_first 3080
_journal_page_last 3096
_journal_paper_doi 10.1021/ja992786a
_journal_volume 122
_journal_year 2000
_chemical_compound_source 'see text'
_chemical_formula_moiety 'C24 H44 La N Si3'
_chemical_formula_sum 'C24 H44 La N Si3'
_chemical_formula_weight 569.78
_chemical_name_systematic
;
 ?
;
_space_group_IT_number 2
_symmetry_cell_setting triclinic
_symmetry_space_group_name_Hall '-P 1'
_symmetry_space_group_name_H-M 'P -1'
_cell_angle_alpha 79.680(10)
_cell_angle_beta 83.260(10)
_cell_angle_gamma 77.610(10)
_cell_formula_units_Z 2
_cell_length_a 9.5290(10)
_cell_length_b 11.1450(10)
_cell_length_c 13.5730(10)
_cell_measurement_temperature 193
_cell_volume 1380.4(2)
_computing_cell_refinement 'IPDS (STOE)'
_computing_data_collection 'IPDS (STOE)'
_computing_data_reduction 'IPDS (STOE)'
_computing_molecular_graphics 'PLATON (Spek, 1990)'
_computing_publication_material 'PLATON (Spek, 1990)'
_computing_structure_refinement 'SHELXL-97 (Sheldrick, 1997)'
_computing_structure_solution 'SIR97 (Giacovazzo)'
_diffrn_ambient_temperature 193
_diffrn_measurement_device_type 'IPDS (STOE)'
_diffrn_measurement_method oscillation
_diffrn_radiation_monochromator graphite
_diffrn_radiation_source 'FR591 rotating anode (Nonius)'
_diffrn_radiation_type 'Mo K\a'
_diffrn_radiation_wavelength 0.71073
_diffrn_reflns_av_R_equivalents 0.0314
_diffrn_reflns_av_sigmaI/netI 0.0280
_diffrn_reflns_limit_h_max 11
_diffrn_reflns_limit_h_min -11
_diffrn_reflns_limit_k_max 13
_diffrn_reflns_limit_k_min -13
_diffrn_reflns_limit_l_max 15
_diffrn_reflns_limit_l_min -15
_diffrn_reflns_number 12166
_diffrn_reflns_reduction_process
;
 ?
;
_diffrn_reflns_theta_max 24.67
_diffrn_reflns_theta_min 1.89
_exptl_absorpt_coefficient_mu 1.69
_exptl_absorpt_correction_type empirical
_exptl_absorpt_process_details 'Program: Decay (STOE)'
_exptl_crystal_density_diffrn 1.371
_exptl_crystal_density_method 'Not Measured'
_exptl_crystal_F_000 588
_exptl_crystal_size_max 0.25
_exptl_crystal_size_mid 0.20
_exptl_crystal_size_min 0.05
_refine_diff_density_max 0.915
_refine_diff_density_min -1.007
_refine_diff_density_rms 0.085
_refine_ls_abs_structure_details none
_refine_ls_abs_structure_Flack none
_refine_ls_extinction_method none
_refine_ls_goodness_of_fit_ref 1.037
_refine_ls_hydrogen_treatment 'H-atom refinement: see text '
_refine_ls_matrix_type full
_refine_ls_number_parameters 396
_refine_ls_number_reflns 4365
_refine_ls_number_restraints 0
_refine_ls_restrained_S_all 1.037
_refine_ls_R_factor_all 0.0291
_refine_ls_R_factor_gt 0.0247
_refine_ls_shift/su_max -0.016
_refine_ls_shift/su_mean 0.001
_refine_ls_structure_factor_coef Fsqd
_refine_ls_weighting_details w=1/[S
_refine_ls_weighting_scheme calc
_refine_ls_wR_factor_gt 0.0594
_refine_ls_wR_factor_ref 0.0605
_reflns_number_gt 3986
_reflns_number_total 4365
_reflns_threshold_expression >2sigma(i)
_cod_data_source_file ja992786a_2.cif
_cod_data_source_block 11c
_cod_depositor_comments
;
The following automatic conversions were performed:

'_refine_ls_weighting_scheme' value 'calc w=1/[S' was changed to
'calc'. New tag '_refine_ls_weighting_details' was created. The value
of the new tag was set to 'w=1/[S'.

Automatic conversion script
Id: cif_fix_values 3143 2015-03-26 13:38:13Z robertas 
;
_cod_database_code 4115965

loop_
_symmetry_equiv_pos_as_xyz
x,y,z
-x,-y,-z

loop_
_atom_site_aniso_label
_atom_site_aniso_U_11
_atom_site_aniso_U_22
_atom_site_aniso_U_33
_atom_site_aniso_U_23
_atom_site_aniso_U_13
_atom_site_aniso_U_12
La1 0.0241(1) 0.0176(1) 0.0201(1) -0.0040(1) -0.0009(1) -0.0045(1)
Si1 0.0355(5) 0.0241(4) 0.0259(4) -0.0013(3) -0.0006(3) 0.0031(3)
Si2 0.0292(5) 0.0273(4) 0.0250(4) -0.0029(3) 0.0041(3) -0.0050(3)
Si3 0.0291(4) 0.0221(4) 0.0271(4) -0.0066(3) 0.0010(3) -0.0022(3)
N1 0.0363(15) 0.0253(12) 0.0264(13) 0.0001(11) 0.0019(11) 0.0007(11)
C1 0.053(3) 0.064(3) 0.058(2) -0.018(2) -0.024(2) 0.016(2)
C2 0.059(3) 0.030(2) 0.062(3) -0.008(2) 0.006(2) -0.003(2)
C3 0.044(2) 0.059(2) 0.064(3) -0.019(2) 0.015(2) -0.023(2)
C4 0.050(2) 0.060(2) 0.035(2) -0.015(2) 0.002(2) -0.008(2)
C5 0.045(2) 0.044(2) 0.037(2) -0.016(2) 0.012(2) -0.014(2)
C6 0.044(2) 0.032(2) 0.053(2) -0.012(2) -0.008(2) 0.007(2)
C11 0.031(2) 0.0185(13) 0.0228(14) -0.0056(11) -0.0020(11) -0.0052(11)
C12 0.035(2) 0.0205(13) 0.0251(14) -0.0067(12) -0.0066(12) -0.0064(12)
C13 0.035(2) 0.0263(14) 0.033(2) -0.0136(13) -0.0081(13) -0.0054(13)
C14 0.036(2) 0.0252(14) 0.034(2) -0.0132(13) 0.0023(13) -0.0124(13)
C15 0.038(2) 0.0192(13) 0.0246(14) -0.0040(12) -0.0014(12) -0.0105(12)
C16 0.054(2) 0.030(2) 0.028(2) 0.0032(14) -0.010(2) -0.011(2)
C17 0.046(2) 0.046(2) 0.058(2) -0.020(2) -0.020(2) -0.004(2)
C18 0.046(2) 0.046(2) 0.057(2) -0.018(2) 0.009(2) -0.026(2)
C19 0.054(2) 0.031(2) 0.038(2) 0.008(2) -0.006(2) -0.016(2)
C21 0.0227(15) 0.0235(14) 0.0257(14) -0.0036(12) -0.0005(11) -0.0037(11)
C22 0.030(2) 0.0264(14) 0.0242(14) -0.0002(12) -0.0061(12) -0.0067(12)
C23 0.026(2) 0.0319(15) 0.0239(14) -0.0085(12) -0.0041(11) -0.0075(12)
C24 0.024(2) 0.0246(14) 0.0282(15) -0.0059(12) -0.0006(11) -0.0087(11)
C25 0.027(2) 0.0243(14) 0.0219(14) -0.0021(12) -0.0010(11) -0.0082(12)
C26 0.053(2) 0.034(2) 0.030(2) 0.0025(15) -0.011(2) -0.008(2)
C27 0.040(2) 0.048(2) 0.028(2) -0.014(2) -0.0015(14) -0.011(2)
C28 0.044(2) 0.028(2) 0.045(2) -0.0120(15) -0.001(2) -0.0131(15)
C29 0.048(2) 0.028(2) 0.027(2) -0.0032(13) -0.0002(14) -0.0121(14)

loop_
_atom_site_label
_atom_site_type_symbol
_atom_site_thermal_displace_type
_atom_site_fract_x
_atom_site_fract_y
_atom_site_fract_z
_atom_site_occupancy
_atom_site_U_iso_or_equiv
La1 La Uani 0.09350(2) 0.24820(1) 0.24922(1) 1.000 0.0205(1)
Si1 Si Uani 0.33234(9) -0.00893(7) 0.26293(6) 1.000 0.0304(3)
Si2 Si Uani 0.33190(9) 0.19869(7) 0.06213(6) 1.000 0.0279(3)
Si3 Si Uani -0.19950(9) 0.43249(7) 0.36639(6) 1.000 0.0265(2)
N1 N Uani 0.3011(3) 0.1143(2) 0.1736(2) 1.000 0.0313(8)
C1 C Uani 0.5045(5) -0.0388(4) 0.3226(4) 1.000 0.0599(16)
C2 C Uani 0.3083(5) -0.1589(3) 0.2315(4) 1.000 0.0520(16)
C3 C Uani 0.5022(5) 0.2574(4) 0.0397(4) 1.000 0.0541(14)
C4 C Uani 0.3088(5) 0.1325(4) -0.0494(3) 1.000 0.0483(12)
C5 C Uani -0.2810(4) 0.3972(4) 0.4979(3) 1.000 0.0413(12)
C6 C Uani -0.3110(4) 0.5882(3) 0.3194(3) 1.000 0.0442(12)
C11 C Uani -0.0011(3) 0.4337(2) 0.3631(2) 1.000 0.0238(9)
C12 C Uani 0.1008(3) 0.3436(2) 0.4218(2) 1.000 0.0260(9)
C13 C Uani 0.2426(3) 0.3463(3) 0.3762(2) 1.000 0.0300(11)
C14 C Uani 0.2311(3) 0.4373(3) 0.2892(2) 1.000 0.0301(11)
C15 C Uani 0.0835(3) 0.4900(2) 0.2806(2) 1.000 0.0266(9)
C16 C Uani 0.0707(4) 0.2649(3) 0.5213(2) 1.000 0.0374(12)
C17 C Uani 0.3811(4) 0.2717(4) 0.4162(3) 1.000 0.0480(12)
C18 C Uani 0.3541(4) 0.4796(4) 0.2228(3) 1.000 0.0469(12)
C19 C Uani 0.0321(5) 0.5996(3) 0.2018(3) 1.000 0.0414(12)
C21 C Uani -0.2017(3) 0.3103(2) 0.2864(2) 1.000 0.0243(8)
C22 C Uani -0.1774(3) 0.3256(3) 0.1782(2) 1.000 0.0269(9)
C23 C Uani -0.1318(3) 0.2073(3) 0.1483(2) 1.000 0.0263(10)
C24 C Uani -0.1273(3) 0.1159(3) 0.2350(2) 1.000 0.0249(10)
C25 C Uani -0.1686(3) 0.1777(2) 0.3197(2) 1.000 0.0242(9)
C26 C Uani -0.2063(4) 0.4437(3) 0.1040(3) 1.000 0.0394(12)
C27 C Uani -0.0997(4) 0.1823(4) 0.0418(2) 1.000 0.0374(12)
C28 C Uani -0.0912(4) -0.0227(3) 0.2376(3) 1.000 0.0375(12)
C29 C Uani -0.1902(4) 0.1092(3) 0.4247(2) 1.000 0.0340(12)
H1 H Uiso 0.225(3) 0.022(3) 0.338(2) 1.000 0.037(9)
H1A H Uiso 0.584(5) -0.092(4) 0.286(4) 1.000 0.0900
H1B H Uiso 0.494(5) -0.071(4) 0.390(4) 1.000 0.0900
H1C H Uiso 0.527(6) 0.032(5) 0.318(4) 1.000 0.0900
H2 H Uiso 0.219(4) 0.299(3) 0.064(2) 1.000 0.045(9)
H2A H Uiso 0.311(5) -0.213(4) 0.289(4) 1.000 0.0780
H2B H Uiso 0.401(5) -0.205(4) 0.183(3) 1.000 0.0780
H2C H Uiso 0.223(5) -0.148(4) 0.191(4) 1.000 0.0780
H3A H Uiso 0.499(5) 0.324(4) -0.017(4) 1.000 0.0810
H3B H Uiso 0.575(5) 0.199(4) 0.023(4) 1.000 0.0810
H3C H Uiso 0.534(5) 0.278(4) 0.095(4) 1.000 0.0810
H4A H Uiso 0.393(5) 0.066(4) -0.063(3) 1.000 0.0720
H4B H Uiso 0.299(5) 0.192(4) -0.105(4) 1.000 0.0720
H4C H Uiso 0.225(5) 0.095(4) -0.041(3) 1.000 0.0720
H5A H Uiso -0.386(5) 0.400(4) 0.498(3) 1.000 0.0620
H5B H Uiso -0.279(4) 0.458(4) 0.539(3) 1.000 0.0620
H5C H Uiso -0.244(4) 0.319(4) 0.532(3) 1.000 0.0620
H6A H Uiso -0.418(5) 0.581(4) 0.333(3) 1.000 0.0660
H6B H Uiso -0.298(5) 0.612(4) 0.257(3) 1.000 0.0660
H6C H Uiso -0.298(4) 0.650(4) 0.360(3) 1.000 0.0660
H16A H Uiso 0.010(4) 0.213(4) 0.524(3) 1.000 0.0560
H16B H Uiso 0.018(4) 0.313(4) 0.572(3) 1.000 0.0560
H16C H Uiso 0.154(4) 0.219(4) 0.553(3) 1.000 0.0560
H17A H Uiso 0.365(5) 0.203(4) 0.445(4) 1.000 0.0720
H17B H Uiso 0.427(5) 0.306(4) 0.464(3) 1.000 0.0720
H17C H Uiso 0.470(5) 0.257(4) 0.361(3) 1.000 0.0720
H18A H Uiso 0.442(5) 0.429(4) 0.226(3) 1.000 0.0700
H18B H Uiso 0.382(5) 0.550(4) 0.251(3) 1.000 0.0700
H18C H Uiso 0.332(5) 0.500(4) 0.156(4) 1.000 0.0700
H19A H Uiso 0.087(5) 0.645(4) 0.192(3) 1.000 0.0620
H19B H Uiso -0.070(5) 0.629(4) 0.201(3) 1.000 0.0620
H19C H Uiso 0.052(4) 0.586(4) 0.133(3) 1.000 0.0620
H26A H Uiso -0.223(4) 0.514(4) 0.130(3) 1.000 0.0590
H26B H Uiso -0.253(4) 0.431(4) 0.054(3) 1.000 0.0590
H26C H Uiso -0.123(4) 0.458(4) 0.062(3) 1.000 0.0590
H27A H Uiso -0.064(4) 0.107(4) 0.033(3) 1.000 0.0560
H27B H Uiso -0.028(4) 0.226(4) 0.005(3) 1.000 0.0560
H27C H Uiso -0.182(5) 0.219(4) 0.009(3) 1.000 0.0560
H28A H Uiso -0.034(4) -0.042(4) 0.182(3) 1.000 0.0560
H28B H Uiso -0.169(5) -0.054(4) 0.243(3) 1.000 0.0560
H28C H Uiso -0.025(4) -0.072(4) 0.286(3) 1.000 0.0560
H29A H Uiso -0.211(4) 0.154(3) 0.472(3) 1.000 0.0510
H29B H Uiso -0.109(4) 0.067(4) 0.449(3) 1.000 0.0510
H29C H Uiso -0.232(4) 0.038(4) 0.422(3) 1.000 0.0510

loop_
_atom_type_symbol
_atom_type_description
_atom_type_scat_dispersion_real
_atom_type_scat_dispersion_imag
_atom_type_scat_source
Si Si 0.0817 0.0704 'International Tables Vol C Tables 4.2.6.8 and 6.1.1.4'
N N 0.0061 0.0033 'International Tables Vol C Tables 4.2.6.8 and 6.1.1.4'
La La -0.2871 2.4523 'International Tables Vol C Tables 4.2.6.8 and 6.1.1.4'
H H 0.0000 0.0000 'International Tables Vol C Tables 4.2.6.8 and 6.1.1.4'
C C 0.0033 0.0016 'International Tables Vol C Tables 4.2.6.8 and 6.1.1.4'

loop_
_geom_angle_atom_site_label_1
_geom_angle_atom_site_label_2
_geom_angle_atom_site_label_3
_geom_angle
_geom_angle_publ_flag
Si1 La1 Si2 59.97(2) yes
Si1 La1 N1 29.95(6) yes
Si1 La1 C11 136.60(6) yes
Si1 La1 C12 106.35(6) yes
Si1 La1 C13 91.71(7) yes
Si1 La1 C14 107.29(6) yes
Si1 La1 C15 136.04(6) yes
Si1 La1 C21 135.53(5) yes
Si1 La1 C22 134.58(7) yes
Si1 La1 C23 105.53(7) yes
Si1 La1 C24 90.45(7) yes
Si1 La1 C25 105.49(5) yes
Si2 La1 N1 30.03(6) yes
Si2 La1 C11 136.22(6) yes
Si2 La1 C12 132.00(6) yes
Si2 La1 C13 102.63(6) yes
Si2 La1 C14 89.68(6) yes
Si2 La1 C15 106.65(6) yes
Si2 La1 C21 139.24(6) yes
Si2 La1 C22 109.18(6) yes
Si2 La1 C23 93.11(6) yes
Si2 La1 C24 106.81(6) yes
Si2 La1 C25 135.86(5) yes
N1 La1 C11 146.86(9) yes
N1 La1 C12 123.37(9) yes
N1 La1 C13 98.36(9) yes
N1 La1 C14 99.82(9) yes
N1 La1 C15 125.64(9) yes
N1 La1 C21 148.00(8) yes
N1 La1 C22 126.41(9) yes
N1 La1 C23 100.60(9) yes
N1 La1 C24 99.74(9) yes
N1 La1 C25 124.52(8) yes
C11 La1 C12 30.32(8) yes
C11 La1 C13 49.32(9) yes
C11 La1 C14 48.96(8) yes
C11 La1 C15 30.06(8) yes
C11 La1 C21 65.08(8) yes
C11 La1 C22 83.76(9) yes
C11 La1 C23 111.69(9) yes
C11 La1 C24 112.07(9) yes
C11 La1 C25 84.50(8) yes
C12 La1 C13 29.37(8) yes
C12 La1 C14 47.96(8) yes
C12 La1 C15 48.64(7) yes
C12 La1 C21 84.65(8) yes
C12 La1 C22 110.22(8) yes
C12 La1 C23 133.72(8) yes
C12 La1 C24 119.73(8) yes
C12 La1 C25 91.31(8) yes
C13 La1 C14 28.58(8) yes
C13 La1 C15 47.89(9) yes
C13 La1 C21 112.40(8) yes
C13 La1 C22 132.59(9) yes
C13 La1 C23 160.98(9) yes
C13 La1 C24 147.08(8) yes
C13 La1 C25 120.12(8) yes
C14 La1 C15 28.92(9) yes
C14 La1 C21 111.34(8) yes
C14 La1 C22 117.03(9) yes
C14 La1 C23 143.48(9) yes
C14 La1 C24 160.39(9) yes
C14 La1 C25 133.34(8) yes
C15 La1 C21 83.58(8) yes
C15 La1 C22 89.02(9) yes
C15 La1 C23 117.39(9) yes
C15 La1 C24 132.28(9) yes
C15 La1 C25 109.83(8) yes
C21 La1 C22 30.31(8) yes
C21 La1 C23 49.22(8) yes
C21 La1 C24 49.09(8) yes
C21 La1 C25 30.15(7) yes
C22 La1 C23 29.19(9) yes
C22 La1 C24 48.01(9) yes
C22 La1 C25 48.72(8) yes
C23 La1 C24 28.68(8) yes
C23 La1 C25 47.98(8) yes
C24 La1 C25 29.06(8) yes
La1 Si1 N1 47.42(9) yes
La1 Si1 C1 125.46(14) yes
La1 Si1 C2 126.04(15) yes
N1 Si1 C1 117.31(19) yes
N1 Si1 C2 116.19(19) yes
C1 Si1 C2 107.8(2) yes
La1 Si2 N1 47.49(9) yes
La1 Si2 C3 124.43(16) yes
La1 Si2 C4 126.38(15) yes
N1 Si2 C3 116.9(2) yes
N1 Si2 C4 116.47(16) yes
C3 Si2 C4 108.4(2) yes
C5 Si3 C6 102.51(18) yes
C5 Si3 C11 111.72(15) yes
C5 Si3 C21 113.69(16) yes
C6 Si3 C11 113.40(14) yes
C6 Si3 C21 113.07(15) yes
C11 Si3 C21 102.84(12) yes
La1 Si1 H1 55.0(13) no
N1 Si1 H1 102.4(13) no
C1 Si1 H1 105.4(12) no
C2 Si1 H1 106.5(13) no
La1 Si2 H2 53.8(12) no
N1 Si2 H2 101.2(12) no
C3 Si2 H2 108.3(15) no
C4 Si2 H2 104.2(13) no
La1 N1 Si2 102.48(11) yes
Si1 N1 Si2 154.88(18) yes
La1 N1 Si1 102.64(13) yes
C12 C11 C15 105.3(2) no
Si3 C11 C15 125.7(2) yes
La1 C11 Si3 96.38(10) yes
La1 C11 C12 75.48(14) yes
La1 C11 C15 76.72(14) yes
Si3 C11 C12 125.2(2) yes
La1 C12 C13 78.91(16) yes
La1 C12 C16 118.10(17) yes
C11 C12 C13 109.3(2) no
C11 C12 C16 127.5(3) no
C13 C12 C16 123.0(3) no
La1 C12 C11 74.21(14) yes
La1 C13 C12 71.72(16) yes
La1 C13 C14 76.52(17) yes
La1 C13 C17 120.4(2) yes
C12 C13 C14 107.7(3) no
C12 C13 C17 126.6(3) no
C14 C13 C17 125.7(3) no
La1 C14 C13 74.90(18) yes
La1 C14 C15 72.25(15) yes
La1 C14 C18 123.1(2) yes
C13 C14 C18 126.1(3) no
C15 C14 C18 125.6(3) no
C13 C14 C15 108.1(2) no
La1 C15 C11 73.22(13) yes
La1 C15 C14 78.84(16) yes
C11 C15 C14 109.6(2) no
C11 C15 C19 127.4(3) no
La1 C15 C19 120.6(2) yes
C14 C15 C19 122.5(3) no
C22 C21 C25 105.1(2) no
La1 C21 Si3 95.65(11) yes
La1 C21 C22 75.29(16) yes
La1 C21 C25 76.17(16) yes
Si3 C21 C22 125.5(2) yes
Si3 C21 C25 125.0(2) yes
La1 C22 C23 77.92(17) yes
La1 C22 C26 118.6(2) yes
C21 C22 C23 109.2(2) no
C21 C22 C26 128.1(3) no
C23 C22 C26 122.5(3) no
La1 C22 C21 74.40(16) yes
La1 C23 C24 76.62(17) yes
La1 C23 C27 118.7(2) yes
La1 C23 C22 72.89(17) yes
C22 C23 C24 108.5(2) no
C22 C23 C27 125.9(3) no
C24 C23 C27 125.5(3) no
La1 C24 C23 74.69(17) yes
La1 C24 C25 72.81(17) yes
La1 C24 C28 120.2(2) yes
C23 C24 C25 107.9(3) no
C25 C24 C28 125.8(3) no
C23 C24 C28 126.3(3) no
La1 C25 C24 78.13(17) yes
La1 C25 C29 120.8(2) yes
La1 C25 C21 73.69(16) yes
C21 C25 C29 127.6(2) no
C24 C25 C29 122.7(2) no
C21 C25 C24 109.3(2) no
Si1 C1 H1A 112(3) no
Si1 C1 H1B 112(3) no
Si1 C1 H1C 106(4) no
H1A C1 H1B 112(4) no
H1A C1 H1C 107(5) no
H1B C1 H1C 108(5) no
Si1 C2 H2A 107(3) no
Si1 C2 H2B 114(2) no
Si1 C2 H2C 112(3) no
H2A C2 H2B 103(4) no
H2A C2 H2C 118(4) no
H2B C2 H2C 103(4) no
Si2 C3 H3A 111(3) no
Si2 C3 H3B 111(3) no
Si2 C3 H3C 116(3) no
H3A C3 H3B 105(4) no
H3A C3 H3C 112(4) no
H3B C3 H3C 101(4) no
Si2 C4 H4A 111(3) no
Si2 C4 H4B 111(3) no
Si2 C4 H4C 113(2) no
H4A C4 H4B 109(4) no
H4A C4 H4C 106(4) no
H4B C4 H4C 107(4) no
Si3 C5 H5A 110(2) no
Si3 C5 H5B 114(2) no
Si3 C5 H5C 115(3) no
H5A C5 H5B 102(3) no
H5A C5 H5C 105(4) no
H5B C5 H5C 109(4) no
Si3 C6 H6A 108(2) no
Si3 C6 H6B 115(3) no
Si3 C6 H6C 109(2) no
H6A C6 H6B 106(4) no
H6A C6 H6C 106(3) no
H6B C6 H6C 113(4) no
C12 C16 H16A 118(3) no
C12 C16 H16B 113(3) no
C12 C16 H16C 115(2) no
H16A C16 H16B 98(4) no
H16A C16 H16C 108(4) no
H16B C16 H16C 103(3) no
C13 C17 H17A 107(3) no
C13 C17 H17B 118(3) no
C13 C17 H17C 115(2) no
H17A C17 H17B 107(4) no
H17A C17 H17C 109(4) no
H17B C17 H17C 99(4) no
C14 C18 H18A 118(3) no
C14 C18 H18B 109(2) no
C14 C18 H18C 111(3) no
H18A C18 H18B 95(4) no
H18A C18 H18C 109(4) no
H18B C18 H18C 114(4) no
C15 C19 H19A 110(3) no
C15 C19 H19B 117(3) no
C15 C19 H19C 116(3) no
H19A C19 H19B 122(4) no
H19A C19 H19C 89(4) no
H19B C19 H19C 98(3) no
C22 C26 H26A 116(3) no
C22 C26 H26B 109(3) no
C22 C26 H26C 112(3) no
H26A C26 H26B 125(4) no
H26A C26 H26C 97(4) no
H26B C26 H26C 94(4) no
C23 C27 H27A 117(3) no
C23 C27 H27B 112(2) no
C23 C27 H27C 107(3) no
H27A C27 H27B 102(4) no
H27A C27 H27C 115(4) no
H27B C27 H27C 103(4) no
C24 C28 H28A 110(3) no
C24 C28 H28B 112(3) no
C24 C28 H28C 118(3) no
H28A C28 H28B 110(4) no
H28A C28 H28C 96(4) no
H28B C28 H28C 110(4) no
C25 C29 H29A 116(2) no
C25 C29 H29B 113(3) no
C25 C29 H29C 109(2) no
H29A C29 H29B 94(4) no
H29A C29 H29C 125(3) no
H29B C29 H29C 97(4) no

loop_
_geom_bond_atom_site_label_1
_geom_bond_atom_site_label_2
_geom_bond_distance
_geom_bond_publ_flag
La1 Si1 3.2459(9) yes
La1 Si2 3.2440(9) yes
La1 N1 2.449(3) yes
La1 C11 2.738(2) yes
La1 C12 2.754(3) yes
La1 C13 2.846(3) yes
La1 C14 2.867(3) yes
La1 C15 2.783(2) yes
La1 C21 2.757(3) yes
La1 C22 2.769(3) yes
La1 C23 2.833(3) yes
La1 C24 2.858(3) yes
La1 C25 2.790(3) yes
Si1 N1 1.661(3) yes
Si1 C1 1.854(5) yes
Si1 C2 1.863(4) yes
Si2 N1 1.663(3) yes
Si2 C3 1.850(5) yes
Si2 C4 1.853(4) yes
Si3 C5 1.870(4) yes
Si3 C6 1.876(4) yes
Si3 C11 1.889(3) yes
Si3 C21 1.892(3) yes
Si1 H1 1.39(3) no
Si2 H2 1.38(4) no
C11 C12 1.436(4) no
C11 C15 1.432(4) no
C12 C13 1.423(4) no
C12 C16 1.506(4) no
C13 C14 1.410(4) no
C13 C17 1.504(5) no
C14 C18 1.498(5) no
C14 C15 1.413(4) no
C15 C19 1.508(5) no
C21 C25 1.443(3) no
C21 C22 1.445(4) no
C22 C26 1.502(5) no
C22 C23 1.413(5) no
C23 C27 1.505(4) no
C23 C24 1.410(4) no
C24 C25 1.418(4) no
C24 C28 1.504(5) no
C25 C29 1.505(4) no
C1 H1A 1.00(5) no
C1 H1B 0.92(5) no
C1 H1C 0.85(6) no
C2 H2A 0.90(5) no
C2 H2B 1.13(4) no
C2 H2C 1.01(5) no
C3 H3A 0.97(5) no
C3 H3B 0.88(5) no
C3 H3C 0.92(5) no
C4 H4A 0.99(5) no
C4 H4B 0.91(5) no
C4 H4C 0.96(5) no
C5 H5A 0.99(5) no
C5 H5B 0.96(4) no
C5 H5C 0.93(4) no
C6 H6A 1.03(5) no
C6 H6B 0.84(4) no
C6 H6C 0.99(4) no
C16 H16A 0.90(4) no
C16 H16B 0.97(4) no
C16 H16C 0.95(4) no
C17 H17A 0.83(5) no
C17 H17B 0.99(4) no
C17 H17C 1.07(4) no
C18 H18A 0.90(5) no
C18 H18B 1.03(4) no
C18 H18C 0.93(5) no
C19 H19A 0.79(5) no
C19 H19B 0.96(5) no
C19 H19C 0.96(4) no
C26 H26A 0.89(4) no
C26 H26B 0.90(4) no
C26 H26C 0.95(4) no
C27 H27A 0.86(4) no
C27 H27B 0.96(4) no
C27 H27C 0.93(5) no
C28 H28A 0.91(4) no
C28 H28B 0.88(5) no
C28 H28C 0.97(4) no
C29 H29A 0.86(4) no
C29 H29B 0.88(4) no
C29 H29C 0.97(4) no

loop_
_geom_contact_atom_site_label_1
_geom_contact_atom_site_label_2
_geom_contact_distance
_geom_contact_site_symmetry_2
_geom_contact_publ_flag
La1 C27 3.794(3) . no
La1 C28 3.841(4) . no
La1 H26A 4.01(4) . no
La1 H26C 3.63(4) . no
La1 H27B 3.70(4) . no
La1 H28A 3.97(4) . no
La1 H28C 3.90(4) . no
La1 H29B 3.69(4) . no
Si3 H16A 3.40(4) . no
Si3 H19B 3.18(4) . no
Si3 H26A 3.19(4) . no
Si3 H29A 3.20(3) . no
C5 C16 3.386(6) . no
C5 C29 3.433(5) . no
C6 C26 3.528(5) . no
C6 C19 3.483(6) . no
C16 C5 3.386(6) . no
C19 C6 3.483(6) . no
C26 C6 3.528(5) . no
C27 La1 3.794(3) . no
C28 La1 3.841(4) . no
C29 C5 3.433(5) . no
C3 H27C 2.94(5) 1_655 no
C5 H16B 3.03(4) . no
C5 H16A 3.09(4) . no
C5 H29A 2.73(3) . no
C6 H19B 2.72(5) . no
C6 H26A 2.82(4) . no
C11 H16B 3.07(4) 2_566 no
C13 H5B 2.74(4) 2_566 no
C14 H5B 2.91(4) 2_566 no
C16 H5C 2.92(4) . no
C16 H17A 2.86(5) . no
C17 H18A 2.92(4) . no
C17 H16C 2.77(4) . no
C18 H17C 2.92(4) . no
C18 H19A 2.83(5) . no
C19 H18C 2.87(5) . no
C26 H27C 2.97(4) . no
C26 H27B 3.07(4) . no
C26 H6B 2.98(4) . no
C27 H26C 3.09(4) . no
C27 H28A 2.86(4) . no
C27 H26B 2.87(4) . no
C28 H27A 2.90(4) . no
C28 H29C 2.82(4) . no
C28 H2C 3.06(5) . no
C29 H5C 2.90(4) . no
C29 H16A 2.98(4) . no
C29 H28C 3.07(4) . no
H1A H28B 2.47(7) 1_655 no
H2A H5C 2.58(7) 2_556 no
H2C C28 3.06(5) . no
H2C H28A 2.49(6) . no
H3B H27C 2.36(7) 1_655 no
H5A H17B 2.38(7) 1_455 no
H5B C13 2.74(4) 2_566 no
H5B C14 2.91(4) 2_566 no
H5C C16 2.92(4) . no
H5C C29 2.90(4) . no
H5C H16A 2.45(6) . no
H5C H29A 2.09(6) . no
H5C H2A 2.58(7) 2_556 no
H6A H18B 2.43(7) 1_455 no
H6B C26 2.98(4) . no
H6B H19B 2.25(7) . no
H6B H26A 2.17(6) . no
H16A Si3 3.40(4) . no
H16A C5 3.09(4) . no
H16A C29 2.98(4) . no
H16A H5C 2.45(6) . no
H16A H29A 2.54(6) . no
H16A H29B 2.57(6) . no
H16B C5 3.03(4) . no
H16B C11 3.07(4) 2_566 no
H16C C17 2.77(4) . no
H16C H17A 2.34(6) . no
H17A C16 2.86(5) . no
H17A H16C 2.34(6) . no
H17B H5A 2.38(7) 1_655 no
H17C C18 2.92(4) . no
H17C H18A 2.40(6) . no
H18A C17 2.92(4) . no
H18A H17C 2.40(6) . no
H18B H6A 2.43(7) 1_655 no
H18C C19 2.87(5) . no
H18C H19A 2.59(7) . no
H19A C18 2.83(5) . no
H19A H18C 2.59(7) . no
H19B Si3 3.18(4) . no
H19B C6 2.72(5) . no
H19B H6B 2.25(7) . no
H19B H26A 2.50(6) . no
H19C H27B 2.54(6) 2_565 no
H26A La1 4.01(4) . no
H26A Si3 3.19(4) . no
H26A C6 2.82(4) . no
H26A H6B 2.17(6) . no
H26A H19B 2.50(6) . no
H26B C27 2.87(4) . no
H26B H27C 2.48(6) . no
H26C La1 3.63(4) . no
H26C C27 3.09(4) . no
H27A C28 2.90(4) . no
H27A H28A 2.38(6) . no
H27B La1 3.70(4) . no
H27B C26 3.07(4) . no
H27B H19C 2.54(6) 2_565 no
H27C C3 2.94(5) 1_455 no
H27C C26 2.97(4) . no
H27C H3B 2.36(7) 1_455 no
H27C H26B 2.48(6) . no
H28A La1 3.97(4) . no
H28A C27 2.86(4) . no
H28A H2C 2.49(6) . no
H28A H27A 2.38(6) . no
H28B H1A 2.47(7) 1_455 no
H28C La1 3.90(4) . no
H28C C29 3.07(4) . no
H29A Si3 3.20(3) . no
H29A C5 2.73(3) . no
H29A H5C 2.09(6) . no
H29A H16A 2.54(6) . no
H29B La1 3.69(4) . no
H29B H16A 2.57(6) . no
H29C C28 2.82(4) . no

loop_
_geom_torsion_atom_site_label_1
_geom_torsion_atom_site_label_2
_geom_torsion_atom_site_label_3
_geom_torsion_atom_site_label_4
_geom_torsion
_geom_torsion_publ_flag
Si2 La1 Si1 N1 -0.24(13) no
Si2 La1 Si1 C1 96.1(2) no
Si2 La1 Si1 C2 -94.4(2) no
N1 La1 Si1 C1 96.3(2) no
N1 La1 Si1 C2 -94.2(2) no
C11 La1 Si1 N1 -127.29(15) no
C11 La1 Si1 C1 -30.9(2) no
C11 La1 Si1 C2 138.5(2) no
C12 La1 Si1 N1 -129.73(14) no
C12 La1 Si1 C1 -33.4(2) no
C12 La1 Si1 C2 136.1(2) no
C13 La1 Si1 N1 -103.86(14) no
C13 La1 Si1 C1 -7.5(2) no
C13 La1 Si1 C2 162.0(2) no
C14 La1 Si1 N1 -79.49(14) no
C14 La1 Si1 C1 16.9(2) no
C14 La1 Si1 C2 -173.6(2) no
C15 La1 Si1 N1 -83.19(15) no
C15 La1 Si1 C1 13.1(2) no
C15 La1 Si1 C2 -177.4(2) no
C21 La1 Si1 N1 131.06(15) no
C21 La1 Si1 C1 -132.6(2) no
C21 La1 Si1 C2 36.9(2) no
C22 La1 Si1 N1 87.65(15) no
C22 La1 Si1 C1 -176.0(2) no
C22 La1 Si1 C2 -6.5(2) no
C23 La1 Si1 N1 84.27(14) no
C23 La1 Si1 C1 -179.4(2) no
C23 La1 Si1 C2 -9.9(2) no
C24 La1 Si1 N1 108.99(14) no
C24 La1 Si1 C1 -154.7(2) no
C24 La1 Si1 C2 14.8(2) no
C25 La1 Si1 N1 134.18(14) no
C25 La1 Si1 C1 -129.5(2) no
C25 La1 Si1 C2 40.0(2) no
Si1 La1 Si2 N1 0.24(11) no
Si1 La1 Si2 C3 -96.47(18) no
Si1 La1 Si2 C4 94.59(17) no
N1 La1 Si2 C3 -96.7(2) no
N1 La1 Si2 C4 94.3(2) no
C11 La1 Si2 N1 127.81(15) no
C11 La1 Si2 C3 31.1(2) no
C11 La1 Si2 C4 -137.84(19) no
C12 La1 Si2 N1 85.48(15) no
C12 La1 Si2 C3 -11.2(2) no
C12 La1 Si2 C4 179.8(2) no
C13 La1 Si2 N1 84.84(15) no
C13 La1 Si2 C3 -11.9(2) no
C13 La1 Si2 C4 179.2(2) no
C14 La1 Si2 N1 110.52(14) no
C14 La1 Si2 C3 13.80(19) no
C14 La1 Si2 C4 -155.14(18) no
C15 La1 Si2 N1 134.27(14) no
C15 La1 Si2 C3 37.56(19) no
C15 La1 Si2 C4 -131.39(18) no
C21 La1 Si2 N1 -126.05(15) no
C21 La1 Si2 C3 137.2(2) no
C21 La1 Si2 C4 -31.70(19) no
C22 La1 Si2 N1 -130.85(15) no
C22 La1 Si2 C3 132.4(2) no
C22 La1 Si2 C4 -36.51(19) no
C23 La1 Si2 N1 -105.92(15) no
C23 La1 Si2 C3 157.37(19) no
C23 La1 Si2 C4 -11.58(18) no
C24 La1 Si2 N1 -80.26(15) no
C24 La1 Si2 C3 -176.97(19) no
C24 La1 Si2 C4 14.09(18) no
C25 La1 Si2 N1 -80.98(15) no
C25 La1 Si2 C3 -177.7(2) no
C25 La1 Si2 C4 13.36(19) no
Si1 La1 N1 Si2 -179.6(2) no
Si2 La1 N1 Si1 179.6(2) no
C11 La1 N1 Si1 90.21(17) no
C11 La1 N1 Si2 -89.37(18) no
C12 La1 N1 Si1 62.09(15) no
C12 La1 N1 Si2 -117.49(12) no
C13 La1 N1 Si1 78.77(13) no
C13 La1 N1 Si2 -100.81(13) no
C14 La1 N1 Si1 107.69(12) no
C14 La1 N1 Si2 -71.89(13) no
C15 La1 N1 Si1 122.00(12) no
C15 La1 N1 Si2 -57.58(16) no
C21 La1 N1 Si1 -85.40(19) no
C21 La1 N1 Si2 95.03(17) no
C22 La1 N1 Si1 -117.83(13) no
C22 La1 N1 Si2 62.60(16) no
C23 La1 N1 Si1 -102.76(13) no
C23 La1 N1 Si2 77.67(13) no
C24 La1 N1 Si1 -73.62(13) no
C24 La1 N1 Si2 106.81(12) no
C25 La1 N1 Si1 -57.01(16) no
C25 La1 N1 Si2 123.41(12) no
Si1 La1 C11 Si3 -129.41(8) no
Si1 La1 C11 C12 -4.6(2) no
Si1 La1 C11 C15 105.34(15) no
Si2 La1 C11 Si3 137.68(7) no
Si2 La1 C11 C12 -97.55(15) no
Si2 La1 C11 C15 12.4(2) no
N1 La1 C11 Si3 -176.00(11) no
N1 La1 C11 C12 -51.2(2) no
N1 La1 C11 C15 58.7(2) no
C12 La1 C11 Si3 -124.8(2) no
C12 La1 C11 C15 110.0(2) no
C13 La1 C11 Si3 -161.02(15) no
C13 La1 C11 C12 -36.25(15) no
C13 La1 C11 C15 73.73(17) no
C14 La1 C11 Si3 160.89(15) no
C14 La1 C11 C12 -74.34(17) no
C14 La1 C11 C15 35.64(15) no
C15 La1 C11 Si3 125.3(2) no
C15 La1 C11 C12 -110.0(2) no
C21 La1 C11 Si3 1.43(9) no
C21 La1 C11 C12 126.20(17) no
C21 La1 C11 C15 -123.82(17) no
C22 La1 C11 Si3 26.36(10) no
C22 La1 C11 C12 151.13(17) no
C22 La1 C11 C15 -98.89(17) no
C23 La1 C11 Si3 17.72(12) no
C23 La1 C11 C12 142.49(16) no
C23 La1 C11 C15 -107.53(17) no
C24 La1 C11 Si3 -13.24(12) no
C24 La1 C11 C12 111.53(16) no
C24 La1 C11 C15 -138.49(16) no
C25 La1 C11 Si3 -22.63(10) no
C25 La1 C11 C12 102.14(16) no
C25 La1 C11 C15 -147.88(17) no
Si1 La1 C12 C11 176.68(14) no
Si1 La1 C12 C13 62.76(16) no
Si1 La1 C12 C16 -58.9(2) no
Si2 La1 C12 C11 112.63(15) no
Si2 La1 C12 C13 -1.29(19) no
Si2 La1 C12 C16 -122.9(2) no
N1 La1 C12 C11 149.31(15) no
N1 La1 C12 C13 35.39(19) no
N1 La1 C12 C16 -86.2(2) no
C11 La1 C12 C13 -113.9(2) no
C11 La1 C12 C16 124.5(3) no
C13 La1 C12 C11 113.9(2) no
C13 La1 C12 C16 -121.6(3) no
C14 La1 C12 C11 77.90(17) no
C14 La1 C12 C13 -36.02(16) no
C14 La1 C12 C16 -157.6(3) no
C15 La1 C12 C11 38.84(15) no
C15 La1 C12 C13 -75.08(18) no
C15 La1 C12 C16 163.3(3) no
C21 La1 C12 C11 -47.31(16) no
C21 La1 C12 C13 -161.23(17) no
C21 La1 C12 C16 77.2(2) no
C22 La1 C12 C11 -30.76(18) no
C22 La1 C12 C13 -144.68(16) no
C22 La1 C12 C16 93.7(2) no
C23 La1 C12 C11 -51.5(2) no
C23 La1 C12 C13 -165.44(16) no
C23 La1 C12 C16 72.9(3) no
C24 La1 C12 C11 -83.13(17) no
C24 La1 C12 C13 162.95(16) no
C24 La1 C12 C16 41.3(3) no
C25 La1 C12 C11 -76.75(16) no
C25 La1 C12 C13 169.33(16) no
C25 La1 C12 C16 47.7(2) no
Si1 La1 C13 C12 -121.40(15) no
Si1 La1 C13 C14 124.54(17) no
Si1 La1 C13 C17 0.8(2) no
Si2 La1 C13 C12 179.02(14) no
Si2 La1 C13 C14 64.96(17) no
Si2 La1 C13 C17 -58.7(2) no
N1 La1 C13 C12 -150.73(16) no
N1 La1 C13 C14 95.21(18) no
N1 La1 C13 C17 -28.5(2) no
C11 La1 C13 C12 37.48(15) no
C11 La1 C13 C14 -76.58(19) no
C11 La1 C13 C17 159.7(3) no
C12 La1 C13 C14 -114.1(3) no
C12 La1 C13 C17 122.2(3) no
C14 La1 C13 C12 114.1(3) no
C14 La1 C13 C17 -123.7(3) no
C15 La1 C13 C12 77.88(17) no
C15 La1 C13 C14 -36.18(17) no
C15 La1 C13 C17 -159.9(3) no
C21 La1 C13 C12 20.27(18) no
C21 La1 C13 C14 -93.79(18) no
C21 La1 C13 C17 142.5(2) no
C22 La1 C13 C12 47.5(2) no
C22 La1 C13 C14 -66.6(2) no
C22 La1 C13 C17 169.7(2) no
C24 La1 C13 C12 -27.9(3) no
C24 La1 C13 C14 -141.99(18) no
C24 La1 C13 C17 94.3(3) no
C25 La1 C13 C12 -12.36(19) no
C25 La1 C13 C14 -126.42(17) no
C25 La1 C13 C17 109.9(2) no
Si1 La1 C14 C13 -59.58(18) no
Si1 La1 C14 C15 -174.68(14) no
Si1 La1 C14 C18 63.9(3) no
Si2 La1 C14 C13 -117.86(17) no
Si2 La1 C14 C15 127.05(15) no
Si2 La1 C14 C18 5.6(3) no
N1 La1 C14 C13 -89.46(18) no
N1 La1 C14 C15 155.45(16) no
N1 La1 C14 C18 34.0(3) no
C11 La1 C14 C13 77.97(18) no
C11 La1 C14 C15 -37.13(15) no
C11 La1 C14 C18 -158.5(3) no
C12 La1 C14 C13 37.09(16) no
C12 La1 C14 C15 -78.00(17) no
C12 La1 C14 C18 160.6(3) no
C13 La1 C14 C15 -115.1(2) no
C13 La1 C14 C18 123.5(3) no
C15 La1 C14 C13 115.1(2) no
C15 La1 C14 C18 -121.4(3) no
C21 La1 C14 C13 97.94(18) no
C21 La1 C14 C15 -17.15(17) no
C21 La1 C14 C18 -138.6(3) no
C22 La1 C14 C13 130.67(17) no
C22 La1 C14 C15 15.58(18) no
C22 La1 C14 C18 -105.8(3) no
C23 La1 C14 C13 147.34(17) no
C23 La1 C14 C15 32.3(2) no
C23 La1 C14 C18 -89.2(3) no
C25 La1 C14 C13 73.1(2) no
C25 La1 C14 C15 -41.9(2) no
C25 La1 C14 C18 -163.4(2) no
Si1 La1 C15 C11 -107.31(16) no
Si1 La1 C15 C14 7.33(19) no
Si1 La1 C15 C19 128.7(2) no
Si2 La1 C15 C11 -171.06(15) no
Si2 La1 C15 C14 -56.41(16) no
Si2 La1 C15 C19 64.9(3) no
N1 La1 C15 C11 -144.90(16) no
N1 La1 C15 C14 -30.25(19) no
N1 La1 C15 C19 91.1(3) no
C11 La1 C15 C14 114.6(2) no
C11 La1 C15 C19 -124.0(3) no
C12 La1 C15 C11 -39.20(16) no
C12 La1 C15 C14 75.45(17) no
C12 La1 C15 C19 -163.2(3) no
C13 La1 C15 C11 -78.92(17) no
C13 La1 C15 C14 35.73(15) no
C13 La1 C15 C19 157.1(3) no
C14 La1 C15 C11 -114.6(2) no
C14 La1 C15 C19 121.4(3) no
C21 La1 C15 C11 49.31(16) no
C21 La1 C15 C14 163.95(16) no
C21 La1 C15 C19 -74.7(3) no
C22 La1 C15 C11 79.19(16) no
C22 La1 C15 C14 -166.16(16) no
C22 La1 C15 C19 -44.8(3) no
C23 La1 C15 C11 86.31(17) no
C23 La1 C15 C14 -159.04(15) no
C23 La1 C15 C19 -37.7(3) no
C24 La1 C15 C11 56.11(19) no
C24 La1 C15 C14 170.76(14) no
C24 La1 C15 C19 -67.9(3) no
C25 La1 C15 C11 34.24(18) no
C25 La1 C15 C14 148.88(15) no
C25 La1 C15 C19 -89.8(3) no
Si1 La1 C21 Si3 130.67(7) no
Si1 La1 C21 C22 -104.05(16) no
Si1 La1 C21 C25 5.99(19) no
Si2 La1 C21 Si3 -134.30(7) no
Si2 La1 C21 C22 -9.02(19) no
Si2 La1 C21 C25 101.02(15) no
N1 La1 C21 Si3 175.93(12) no
N1 La1 C21 C22 -58.8(2) no
N1 La1 C21 C25 51.2(2) no
C11 La1 C21 Si3 -1.42(9) no
C11 La1 C21 C22 123.86(17) no
C11 La1 C21 C25 -126.11(17) no
C12 La1 C21 Si3 22.73(10) no
C12 La1 C21 C22 148.01(17) no
C12 La1 C21 C25 -101.95(15) no
C13 La1 C21 Si3 12.90(12) no
C13 La1 C21 C22 138.18(16) no
C13 La1 C21 C25 -111.78(15) no
C14 La1 C21 Si3 -17.93(12) no
C14 La1 C21 C22 107.36(17) no
C14 La1 C21 C25 -142.61(15) no
C15 La1 C21 Si3 -26.18(10) no
C15 La1 C21 C22 99.11(17) no
C15 La1 C21 C25 -150.86(16) no
C22 La1 C21 Si3 -125.3(2) no
C22 La1 C21 C25 110.0(2) no
C23 La1 C21 Si3 -161.28(15) no
C23 La1 C21 C22 -36.00(17) no
C23 La1 C21 C25 74.03(16) no
C24 La1 C21 Si3 160.49(15) no
C24 La1 C21 C22 -74.23(17) no
C24 La1 C21 C25 35.80(14) no
C25 La1 C21 Si3 124.7(2) no
C25 La1 C21 C22 -110.0(2) no
Si1 La1 C22 C21 107.42(15) no
Si1 La1 C22 C23 -6.7(2) no
Si1 La1 C22 C26 -127.3(2) no
Si2 La1 C22 C21 173.78(13) no
Si2 La1 C22 C23 59.66(16) no
Si2 La1 C22 C26 -61.0(2) no
N1 La1 C22 C21 145.72(14) no
N1 La1 C22 C23 31.6(2) no
N1 La1 C22 C26 -89.0(3) no
C11 La1 C22 C21 -49.25(16) no
C11 La1 C22 C23 -163.37(17) no
C11 La1 C22 C26 76.0(2) no
C12 La1 C22 C21 -34.20(17) no
C12 La1 C22 C23 -148.32(15) no
C12 La1 C22 C26 91.0(2) no
C13 La1 C22 C21 -56.9(2) no
C13 La1 C22 C23 -170.97(15) no
C13 La1 C22 C26 68.4(3) no
C14 La1 C22 C21 -86.38(16) no
C14 La1 C22 C23 159.50(15) no
C14 La1 C22 C26 38.8(3) no
C15 La1 C22 C21 -78.92(16) no
C15 La1 C22 C23 166.96(16) no
C15 La1 C22 C26 46.3(2) no
C21 La1 C22 C23 -114.1(2) no
C21 La1 C22 C26 125.2(3) no
C23 La1 C22 C21 114.1(2) no
C23 La1 C22 C26 -120.7(3) no
C24 La1 C22 C21 78.11(16) no
C24 La1 C22 C23 -36.01(16) no
C24 La1 C22 C26 -156.7(3) no
C25 La1 C22 C21 38.89(14) no
C25 La1 C22 C23 -75.23(17) no
C25 La1 C22 C26 164.1(3) no
Si1 La1 C23 C22 175.05(15) no
Si1 La1 C23 C24 60.60(18) no
Si1 La1 C23 C27 -62.8(3) no
Si2 La1 C23 C22 -125.28(15) no
Si2 La1 C23 C24 120.27(17) no
Si2 La1 C23 C27 -3.2(3) no
N1 La1 C23 C22 -154.59(16) no
N1 La1 C23 C24 90.96(18) no
N1 La1 C23 C27 -32.5(3) no
C11 La1 C23 C22 17.83(18) no
C11 La1 C23 C24 -96.63(18) no
C11 La1 C23 C27 139.9(2) no
C12 La1 C23 C22 43.0(2) no
C12 La1 C23 C24 -71.5(2) no
C12 La1 C23 C27 165.1(2) no
C14 La1 C23 C22 -31.6(2) no
C14 La1 C23 C24 -146.06(17) no
C14 La1 C23 C27 90.5(3) no
C15 La1 C23 C22 -14.72(19) no
C15 La1 C23 C24 -129.17(18) no
C15 La1 C23 C27 107.4(3) no
C21 La1 C23 C22 37.46(15) no
C21 La1 C23 C24 -76.99(18) no
C21 La1 C23 C27 159.6(3) no
C22 La1 C23 C24 -114.5(2) no
C22 La1 C23 C27 122.1(3) no
C24 La1 C23 C22 114.5(2) no
C24 La1 C23 C27 -123.4(3) no
C25 La1 C23 C22 78.00(17) no
C25 La1 C23 C24 -36.45(16) no
C25 La1 C23 C27 -159.9(3) no
Si1 La1 C24 C23 -122.92(17) no
Si1 La1 C24 C25 122.40(15) no
Si1 La1 C24 C28 0.5(2) no
Si2 La1 C24 C23 -64.27(18) no
Si2 La1 C24 C25 -178.96(14) no
Si2 La1 C24 C28 59.2(2) no
N1 La1 C24 C23 -94.30(18) no
N1 La1 C24 C25 151.01(16) no
N1 La1 C24 C28 29.2(2) no
C11 La1 C24 C23 95.16(18) no
C11 La1 C24 C25 -19.53(18) no
C11 La1 C24 C28 -141.4(2) no
C12 La1 C24 C23 127.90(17) no
C12 La1 C24 C25 13.21(19) no
C12 La1 C24 C28 -108.6(2) no
C13 La1 C24 C23 143.24(19) no
C13 La1 C24 C25 28.6(3) no
C13 La1 C24 C28 -93.3(3) no
C15 La1 C24 C23 68.5(2) no
C15 La1 C24 C25 -46.2(2) no
C15 La1 C24 C28 -168.0(2) no
C21 La1 C24 C23 77.47(19) no
C21 La1 C24 C25 -37.22(15) no
C21 La1 C24 C28 -159.1(3) no
C22 La1 C24 C23 36.67(17) no
C22 La1 C24 C25 -78.01(18) no
C22 La1 C24 C28 160.1(3) no
C23 La1 C24 C25 -114.7(3) no
C23 La1 C24 C28 123.5(3) no
C25 La1 C24 C23 114.7(3) no
C25 La1 C24 C28 -121.9(3) no
Si1 La1 C25 C21 -175.65(14) no
Si1 La1 C25 C24 -61.18(16) no
Si1 La1 C25 C29 59.9(2) no
Si2 La1 C25 C21 -113.04(14) no
Si2 La1 C25 C24 1.43(19) no
Si2 La1 C25 C29 122.56(19) no
N1 La1 C25 C21 -149.90(15) no
N1 La1 C25 C24 -35.43(19) no
N1 La1 C25 C29 85.7(2) no
C11 La1 C25 C21 47.40(15) no
C11 La1 C25 C24 161.87(17) no
C11 La1 C25 C29 -77.0(2) no
C12 La1 C25 C21 76.98(15) no
C12 La1 C25 C24 -168.55(16) no
C12 La1 C25 C29 -47.4(2) no
C13 La1 C25 C21 83.01(17) no
C13 La1 C25 C24 -162.52(16) no
C13 La1 C25 C29 -41.4(2) no
C14 La1 C25 C21 51.05(19) no
C14 La1 C25 C24 165.52(16) no
C14 La1 C25 C29 -73.3(2) no
C15 La1 C25 C21 30.96(17) no
C15 La1 C25 C24 145.42(16) no
C15 La1 C25 C29 -93.4(2) no
C21 La1 C25 C24 114.5(2) no
C21 La1 C25 C29 -124.4(3) no
C22 La1 C25 C21 -39.11(15) no
C22 La1 C25 C24 75.35(18) no
C22 La1 C25 C29 -163.5(2) no
C23 La1 C25 C21 -78.52(17) no
C23 La1 C25 C24 35.95(17) no
C23 La1 C25 C29 157.1(2) no
C24 La1 C25 C21 -114.5(2) no
C24 La1 C25 C29 121.1(3) no
C2 Si1 N1 Si2 -65.0(5) no
C2 Si1 N1 La1 116.01(19) no
La1 Si1 N1 Si2 179.0(5) no
C1 Si1 N1 La1 -114.35(19) no
C1 Si1 N1 Si2 64.7(5) no
C3 Si2 N1 Si1 -65.8(5) no
C4 Si2 N1 La1 -116.26(18) no
C4 Si2 N1 Si1 64.7(5) no
C3 Si2 N1 La1 113.23(19) no
La1 Si2 N1 Si1 -179.0(5) no
C5 Si3 C11 La1 120.36(16) no
C6 Si3 C11 La1 -124.39(14) no
C5 Si3 C11 C12 43.7(3) no
C5 Si3 C11 C15 -161.4(2) no
C6 Si3 C21 La1 124.60(15) no
C6 Si3 C21 C22 48.7(3) no
C6 Si3 C21 C25 -158.4(3) no
C11 Si3 C21 La1 1.92(12) no
C11 Si3 C21 C22 -74.0(3) no
C11 Si3 C21 C25 79.0(3) no
C5 Si3 C21 C22 165.0(3) no
C6 Si3 C11 C12 158.9(2) no
C6 Si3 C11 C15 -46.2(3) no
C21 Si3 C11 La1 -1.94(12) no
C21 Si3 C11 C12 -78.6(2) no
C21 Si3 C11 C15 76.3(2) no
C5 Si3 C21 La1 -119.05(15) no
C5 Si3 C21 C25 -42.0(3) no
C12 C11 C15 C19 -173.3(3) no
La1 C11 C12 C13 71.89(19) no
La1 C11 C12 C16 -113.6(3) no
Si3 C11 C12 La1 87.57(18) no
Si3 C11 C12 C13 159.5(2) no
Si3 C11 C12 C16 -26.0(4) no
C15 C11 C12 La1 -71.52(16) no
C15 C11 C12 C13 0.4(3) no
C15 C11 C12 C16 174.9(3) no
La1 C11 C15 C14 -71.20(19) no
La1 C11 C15 C19 116.1(3) no
Si3 C11 C15 La1 -88.33(17) no
Si3 C11 C15 C14 -159.5(2) no
Si3 C11 C15 C19 27.7(4) no
C12 C11 C15 La1 70.62(16) no
C12 C11 C15 C14 -0.6(3) no
C16 C12 C13 La1 116.4(2) no
C16 C12 C13 C14 -174.9(3) no
La1 C12 C13 C14 68.7(2) no
La1 C12 C13 C17 -114.7(3) no
C11 C12 C13 La1 -68.74(18) no
C11 C12 C13 C14 0.0(3) no
C11 C12 C13 C17 176.6(3) no
C16 C12 C13 C17 1.7(5) no
C17 C13 C14 La1 117.9(3) no
C17 C13 C14 C15 -177.0(3) no
La1 C13 C14 C15 65.1(2) no
La1 C13 C14 C18 -120.2(3) no
C12 C13 C14 La1 -65.5(2) no
C12 C13 C14 C15 -0.3(3) no
C12 C13 C14 C18 174.3(3) no
C17 C13 C14 C18 -2.3(5) no
C13 C14 C15 C19 173.7(3) no
C18 C14 C15 La1 118.4(3) no
La1 C14 C15 C11 67.49(17) no
La1 C14 C15 C19 -119.4(3) no
C13 C14 C15 La1 -66.9(2) no
C13 C14 C15 C11 0.6(3) no
C18 C14 C15 C19 -0.9(5) no
C18 C14 C15 C11 -174.1(3) no
La1 C21 C25 C24 -70.7(2) no
C25 C21 C22 C26 174.7(3) no
La1 C21 C22 C23 70.9(2) no
La1 C21 C22 C26 -114.3(3) no
Si3 C21 C22 La1 86.4(2) no
Si3 C21 C22 C23 157.3(2) no
Si3 C21 C22 C26 -27.9(5) no
C25 C21 C22 La1 -70.91(19) no
C25 C21 C22 C23 0.0(3) no
La1 C21 C25 C29 116.6(3) no
Si3 C21 C25 La1 -87.2(2) no
Si3 C21 C25 C24 -157.9(2) no
Si3 C21 C25 C29 29.4(4) no
C22 C21 C25 La1 70.28(19) no
C22 C21 C25 C24 -0.5(3) no
C22 C21 C25 C29 -173.1(3) no
La1 C22 C23 C24 69.0(2) no
La1 C22 C23 C27 -113.5(3) no
C21 C22 C23 La1 -68.6(2) no
C21 C22 C23 C24 0.5(4) no
C21 C22 C23 C27 178.0(3) no
C26 C22 C23 La1 116.4(3) no
C26 C22 C23 C24 -174.6(3) no
C26 C22 C23 C27 2.9(5) no
La1 C23 C24 C25 65.8(2) no
La1 C23 C24 C28 -116.5(3) no
C22 C23 C24 La1 -66.5(2) no
C22 C23 C24 C25 -0.7(3) no
C22 C23 C24 C28 176.9(3) no
C27 C23 C24 La1 115.9(3) no
C27 C23 C24 C25 -178.3(3) no
C27 C23 C24 C28 -0.6(5) no
La1 C24 C25 C21 67.8(2) no
La1 C24 C25 C29 -119.1(3) no
C23 C24 C25 La1 -67.0(2) no
C23 C24 C25 C21 0.8(3) no
C23 C24 C25 C29 173.8(3) no
C28 C24 C25 La1 115.2(3) no
C28 C24 C25 C21 -177.0(3) no
C28 C24 C25 C29 -3.9(5) no
